data_8103459
loop_
_publ_author_name
'Boehlhoff, R.'
'Bambauer, H.U.'
'Hoffmann, W.'

_publ_section_title
;
 Die Kristallstruktur von Hoch-La B O3
;
_journal_name_full
;
Zeitschrift fuer Kristallographie, Kristallgeometrie, Kristallphysik,
 Kristallchemie (-144,1977)
;
_journal_page_first 386
_journal_page_last 395
_journal_paper_doi 10.1524/zkri.1971.133.133.386
_journal_volume 133
_journal_year 1971
_chemical_formula_sum 'B La O3'
_chemical_name_systematic 'La (B O3)'
_space_group_IT_number 11
_symmetry_space_group_name_Hall '-P 2yb'
_symmetry_space_group_name_H-M 'P 1 21/m 1'
_cell_angle_alpha 90
_cell_angle_beta 107.89
_cell_angle_gamma 90
_cell_formula_units_Z 2
_cell_length_a 6.348
_cell_length_b 5.084
_cell_length_c 4.186
_cell_volume 128.564
_citation_journal_id_ASTM ZEKGAX
_cod_data_source_file boron0-1_314.cif
_cod_data_source_block B1La1O3
_cod_original_cell_volume 128.5636
_cod_original_formula_sum 'B1 La1 O3'
_cod_database_code 8103459

loop_
_symmetry_equiv_pos_as_xyz
x,y,z
-x,y+1/2,-z
-x,-y,-z
x,-y-1/2,z

loop_
_atom_site_label
_atom_site_type_symbol
_atom_site_fract_x
_atom_site_fract_y
_atom_site_fract_z
_atom_site_occupancy
_atom_site_U_iso_or_equiv
O1 O-2 0.38 0.25 0.319 1 0.0
B1 B+3 0.257 0.25 0.002 1 0.0
La1 La+3 0.776 0.25 0.62 1 0.0
O2 O-2 0.174 0.02 0.839 1 0.0
